data_4310173
loop_
_publ_author_name
'Meenal D. Godbole'
'Anna C. G. Hotze'
'Ronald Hage'
'Allison M. Mills'
'Huub Kooijman'
'Anthony L. Spek'
'Elisabeth Bouwman'

_publ_contact_author_address
;   Bijvoet Center for Biomolecular Research
    Department of Crystal and Structural Chemistry
    Utrecht University
    Padualaan 8
    3584 CH Utrecht
    The Netherlands
;
_publ_contact_author_email h.kooijman@chem.uu.nl
_publ_contact_author_fax '+31 30 2533940'
_publ_contact_author_name '   Dr. H. Kooijman'
_publ_contact_author_phone '+31 30 2532533'
_publ_section_title
;
Stereochemical Influence of the Ligand on the Structure of Manganese
Complexes: Implications for Catalytic Epoxidations
;
_journal_name_full 'Inorganic Chemistry'
_journal_page_first 9253
_journal_page_last 9266
_journal_paper_doi 10.1021/ic051223z
_journal_volume 44
_journal_year 2005
_chemical_absolute_configuration ad
_chemical_compound_source 'see text'
_chemical_formula_moiety 'C20 H14 Mn N2 O8, C4 H12 N'
_chemical_formula_sum 'C24 H26 Mn N3 O8'
_chemical_formula_weight 539.42
_chemical_name_systematic ?
_space_group_IT_number 19
_symmetry_cell_setting orthorhombic
_symmetry_Int_Tables_number 19
_symmetry_space_group_name_Hall 'P 2ac 2ab'
_symmetry_space_group_name_H-M 'P 21 21 21'
_atom_sites_solution_hydrogens geom
_atom_sites_solution_primary vecmap
_atom_sites_solution_secondary difmap
_cell_angle_alpha 90
_cell_angle_beta 90
_cell_angle_gamma 90
_cell_formula_units_Z 8
_cell_length_a 11.2381(10)
_cell_length_b 17.736(2)
_cell_length_c 24.809(3)
_cell_measurement_reflns_used 68653
_cell_measurement_temperature 150
_cell_measurement_theta_max 27.48
_cell_measurement_theta_min 1.02
_cell_volume 4944.9(9)
_computing_cell_refinement 'Denzo (Otwinowski & Minor, 1997)'
_computing_data_collection 'Collect (Hooft, 1998)'
_computing_data_reduction 'Denzo (Otwinowski & Minor, 1997)'
_computing_molecular_graphics 'PLATON (Spek, 2003)'
_computing_publication_material 'PLATON (Spek, 2003)'
_computing_structure_refinement 'SHELXL-97 (Sheldrick, 1997)'
_computing_structure_solution 'DIRDIF (Beurskens et al., 1999)'
_diffrn_ambient_temperature 150
_diffrn_detector_area_resol_mean 18.4
_diffrn_measured_fraction_theta_full 0.996
_diffrn_measured_fraction_theta_max 0.996
_diffrn_measurement_device_type 'Enraf-Nonius CAD4 Turbo'
_diffrn_radiation_monochromator graphite
_diffrn_radiation_probe x-ray
_diffrn_radiation_source 'Rotating Anode'
_diffrn_radiation_type MoK\a
_diffrn_radiation_wavelength 0.71073
_diffrn_reflns_av_R_equivalents 0.0534
_diffrn_reflns_av_sigmaI/netI 0.0461
_diffrn_reflns_limit_h_max 14
_diffrn_reflns_limit_h_min -14
_diffrn_reflns_limit_k_max 23
_diffrn_reflns_limit_k_min -23
_diffrn_reflns_limit_l_max 31
_diffrn_reflns_limit_l_min -29
_diffrn_reflns_number 50651
_diffrn_reflns_reduction_process
;
;
_diffrn_reflns_theta_full 27.51
_diffrn_reflns_theta_max 27.51
_diffrn_reflns_theta_min 1.41
_diffrn_standards_number 0
_exptl_absorpt_coefficient_mu 0.587
_exptl_absorpt_correction_type none
_exptl_crystal_colour black
_exptl_crystal_density_diffrn 1.449
_exptl_crystal_density_method 'Not Measured'
_exptl_crystal_description prism
_exptl_crystal_F_000 2240
_exptl_crystal_size_max 0.380
_exptl_crystal_size_mid 0.120
_exptl_crystal_size_min 0.080
_refine_diff_density_max 0.371
_refine_diff_density_min -0.253
_refine_diff_density_rms 0.051
_refine_ls_abs_structure_details 'Flack H.D. (1983), Acta Cryst. A39, 876-881'
_refine_ls_abs_structure_Flack 0.005(11)
_refine_ls_extinction_method none
_refine_ls_goodness_of_fit_ref 1.034
_refine_ls_hydrogen_treatment constr
_refine_ls_matrix_type full
_refine_ls_number_parameters 665
_refine_ls_number_reflns 11280
_refine_ls_number_restraints 26
_refine_ls_restrained_S_all 1.037
_refine_ls_R_factor_all 0.0538
_refine_ls_R_factor_gt 0.0392
_refine_ls_shift/su_max 0.001
_refine_ls_shift/su_mean 0.000
_refine_ls_structure_factor_coef Fsqd
_refine_ls_weighting_details 'w=1/[\s^2^(F~o~^2^)+(0.0428P)^2^+1.52P] where P=(F~o~^2^+2Fc^2^)/3'
_refine_ls_weighting_scheme calc
_refine_ls_wR_factor_gt 0.0863
_refine_ls_wR_factor_ref 0.0917
_reflns_number_gt 9528
_reflns_number_total 11280
_reflns_threshold_expression I>2\s(I)
_cod_data_source_file ic051223zsi20050722_095902_5.cif
_cod_data_source_block D-3
_cod_depositor_comments
;
The following automatic conversions were performed:
'_symmetry_cell_setting' value 'Orthorhombic' changed to 'orthorhombic'
according to '/home/saulius/struct/CIF-dictionaries/cif_core.dic'
dictionary named 'cif_core.dic' version 2.4.1 from 2010-06-29.

Automatic conversion script
Id: cif_fix_enum 1527 2010-12-29 10:47:43Z saulius 
;
_cod_database_code 4310173

loop_
_symmetry_equiv_pos_site_id
_symmetry_equiv_pos_as_xyz
1 x,y,z
2 1/2-x,-y,1/2+z
3 1/2+x,1/2-y,-z
4 -x,1/2+y,1/2-z

loop_
_atom_site_aniso_label
_atom_site_aniso_U_11
_atom_site_aniso_U_22
_atom_site_aniso_U_33
_atom_site_aniso_U_23
_atom_site_aniso_U_13
_atom_site_aniso_U_12
Mn1 0.0281(2) 0.0241(2) 0.0223(2) 0.0009(1) -0.0035(2) -0.0030(2)
O17 0.0456(13) 0.0303(10) 0.0340(10) 0.0078(8) -0.0107(9) -0.0103(8)
O21 0.0474(13) 0.0327(10) 0.0483(13) -0.0135(9) -0.0113(10) 0.0100(9)
O27 0.0271(11) 0.0774(16) 0.0515(14) -0.0177(12) 0.0023(10) 0.0018(11)
O28 0.0255(10) 0.0454(12) 0.0349(11) -0.0058(9) -0.0053(8) -0.0009(9)
O37 0.0350(10) 0.0298(10) 0.0195(9) 0.0000(7) 0.0001(7) -0.0084(8)
O41 0.0325(10) 0.0261(9) 0.0332(10) 0.0013(7) -0.0056(9) 0.0032(9)
O47 0.0224(10) 0.0443(12) 0.0497(13) 0.0077(10) 0.0010(9) -0.0012(8)
O48 0.0264(10) 0.0348(10) 0.0379(11) 0.0057(9) 0.0017(8) -0.0049(8)
N23 0.0251(11) 0.0264(10) 0.0304(11) -0.0028(9) -0.0076(10) 0.0028(10)
N43 0.0212(11) 0.0279(11) 0.0173(10) 0.0012(8) 0.0006(8) -0.0003(8)
C11 0.0321(16) 0.0270(13) 0.0483(17) 0.0085(12) -0.0146(14) -0.0029(12)
C12 0.0338(16) 0.0250(13) 0.0520(18) 0.0020(12) -0.0177(15) 0.0013(13)
C13 0.0450(18) 0.0267(15) 0.067(2) -0.0022(15) -0.0283(17) -0.0011(13)
C14 0.048(2) 0.0299(16) 0.097(3) 0.0135(18) -0.038(2) -0.0088(14)
C15 0.046(2) 0.0437(19) 0.077(3) 0.0257(18) -0.0236(19) -0.0188(15)
C16 0.0452(19) 0.0427(17) 0.055(2) 0.0180(15) -0.0179(16) -0.0109(15)
C22 0.0319(15) 0.0308(13) 0.0372(15) -0.0063(11) -0.0160(13) 0.0078(12)
C24 0.0283(14) 0.0341(14) 0.0293(14) -0.0054(11) -0.0009(11) 0.0069(11)
C25 0.0380(17) 0.0417(17) 0.0384(18) -0.0114(14) -0.0031(13) 0.0110(14)
C26 0.0268(15) 0.0377(15) 0.0379(16) -0.0067(13) -0.0024(12) 0.0025(12)
C31 0.0231(13) 0.0320(14) 0.0233(14) -0.0042(10) 0.0068(10) -0.0036(11)
C32 0.0213(13) 0.0300(13) 0.0225(13) -0.0030(10) 0.0051(10) -0.0024(10)
C33 0.0314(15) 0.0296(14) 0.0311(15) -0.0012(11) 0.0051(12) -0.0024(11)
C34 0.0364(16) 0.0306(14) 0.0413(17) -0.0088(13) 0.0043(13) -0.0108(12)
C35 0.0317(16) 0.0492(18) 0.0310(16) -0.0099(13) -0.0004(12) -0.0112(13)
C36 0.0297(15) 0.0393(15) 0.0215(14) 0.0002(11) 0.0015(11) -0.0059(12)
C42 0.0245(13) 0.0261(12) 0.0251(13) 0.0024(9) 0.0086(11) -0.0036(11)
C44 0.0214(13) 0.0320(13) 0.0216(13) 0.0004(10) 0.0003(10) 0.0011(10)
C45 0.0269(14) 0.0329(14) 0.0306(15) 0.0053(11) -0.0057(11) -0.0007(11)
C46 0.0253(14) 0.0262(13) 0.0274(14) -0.0039(11) 0.0020(11) -0.0025(10)
Mn2 0.0268(2) 0.0238(2) 0.0190(2) 0.0012(1) 0.0010(2) -0.0027(2)
O57 0.0358(11) 0.0295(9) 0.0201(9) 0.0026(7) -0.0014(7) -0.0097(7)
O61 0.0442(12) 0.0285(9) 0.0273(10) -0.0027(8) -0.0001(8) 0.0015(8)
O67 0.0305(12) 0.0595(14) 0.0544(14) 0.0010(11) 0.0135(10) 0.0014(10)
O68 0.0258(10) 0.0342(10) 0.0344(11) 0.0016(9) -0.0001(8) 0.0005(8)
O77 0.0364(10) 0.0265(9) 0.0220(9) -0.0013(7) 0.0014(7) -0.0081(8)
O81 0.0380(12) 0.0286(10) 0.0358(11) 0.0051(8) 0.0021(8) 0.0058(8)
O87 0.0246(11) 0.0685(16) 0.0613(15) 0.0207(12) -0.0009(10) 0.0044(10)
O88 0.0266(10) 0.0430(11) 0.0349(11) 0.0056(9) 0.0071(8) -0.0011(9)
N63 0.0254(11) 0.0287(10) 0.0171(10) 0.0013(8) 0.0006(9) 0.0012(10)
N83 0.0206(10) 0.0279(10) 0.0214(10) 0.0039(8) 0.0029(9) 0.0015(9)
C51 0.0258(14) 0.0280(13) 0.0268(14) 0.0067(10) -0.0042(10) -0.0047(10)
C52 0.0280(15) 0.0276(12) 0.0259(14) 0.0044(10) -0.0068(11) -0.0038(11)
C53 0.0345(16) 0.0295(14) 0.0376(16) 0.0014(12) -0.0114(13) -0.0055(12)
C54 0.0384(17) 0.0344(15) 0.050(2) 0.0075(14) -0.0119(14) -0.0124(13)
C55 0.0335(16) 0.0449(17) 0.0412(19) 0.0163(14) 0.0012(13) -0.0104(13)
C56 0.0333(16) 0.0417(16) 0.0301(15) 0.0073(13) 0.0001(12) -0.0047(12)
C62 0.0276(14) 0.0271(12) 0.0215(13) -0.0011(10) -0.0083(11) 0.0025(10)
C64 0.0303(15) 0.0347(14) 0.0194(13) 0.0045(11) 0.0056(11) 0.0081(11)
C65 0.0435(17) 0.0380(16) 0.0236(14) 0.0038(12) 0.0042(13) 0.0059(13)
C66 0.0277(15) 0.0276(13) 0.0394(17) 0.0108(12) 0.0054(12) 0.0036(11)
C71 0.0308(15) 0.0281(13) 0.0261(15) -0.0014(11) 0.0056(11) -0.0041(11)
C72 0.0322(15) 0.0290(13) 0.0301(15) -0.0009(11) 0.0009(12) -0.0047(11)
C73 0.064(2) 0.0357(16) 0.0455(19) 0.0109(14) -0.0053(17) -0.0204(16)
C74 0.079(3) 0.0462(19) 0.047(2) 0.0093(16) -0.0131(19) -0.0377(19)
C75 0.058(2) 0.0494(19) 0.0383(18) 0.0006(15) -0.0123(16) -0.0233(17)
C76 0.0451(18) 0.0350(16) 0.0286(16) 0.0031(12) -0.0026(13) -0.0084(13)
C82 0.0251(14) 0.0278(12) 0.0253(13) 0.0051(10) 0.0081(11) 0.0024(11)
C84 0.0227(13) 0.0325(13) 0.0250(13) 0.0000(11) 0.0001(10) 0.0075(10)
C85 0.0319(15) 0.0387(15) 0.0298(15) 0.0030(12) -0.0009(12) 0.0088(12)
C86 0.0239(14) 0.0378(15) 0.0348(15) -0.0017(13) 0.0043(11) 0.0042(12)
N97A 0.047(3) 0.040(3) 0.060(4) 0.008(2) 0.014(3) -0.013(3)
C95A 0.095(7) 0.043(3) 0.358(17) -0.058(7) -0.146(10) 0.027(4)
C96A 0.058(5) 0.099(5) 0.115(6) 0.052(5) -0.042(4) -0.046(4)
C98A 0.040(3) 0.089(4) 0.058(4) -0.017(3) 0.013(3) -0.015(3)
C99A 0.072(5) 0.064(4) 0.139(7) 0.002(4) 0.018(5) 0.012(4)
N92 0.0293(12) 0.0341(12) 0.0424(13) -0.0025(11) 0.0022(10) 0.0008(10)
C90 0.049(2) 0.0398(18) 0.088(3) -0.0013(18) 0.010(2) -0.0016(15)
C91 0.059(2) 0.0390(16) 0.063(2) -0.0111(15) 0.0114(19) -0.0027(18)
C93 0.0351(16) 0.0347(14) 0.0477(17) 0.0059(12) 0.0061(15) 0.0014(14)
C94 0.0383(18) 0.0388(17) 0.071(2) 0.0004(16) 0.0065(16) 0.0007(13)

loop_
_atom_site_label
_atom_site_type_symbol
_atom_site_thermal_displace_type
_atom_site_fract_x
_atom_site_fract_y
_atom_site_fract_z
_atom_site_occupancy
_atom_site_U_iso_or_equiv
_atom_site_calc_flag
_atom_site_refinement_flags
Mn1 Mn Uani 0.21422(4) 0.00639(2) 0.29115(1) 1.000 0.0248(1) . .
O17 O Uani 0.24486(17) 0.09521(11) 0.25280(7) 1.000 0.0366(6) . .
O21 O Uani 0.16991(19) 0.17176(11) 0.40439(9) 1.000 0.0428(7) . .
O27 O Uani -0.10053(18) 0.03542(14) 0.38235(9) 1.000 0.0520(8) . .
O28 O Uani 0.02178(16) 0.01300(11) 0.31317(8) 1.000 0.0353(6) . .
O37 O Uani 0.16732(16) -0.04434(10) 0.22752(7) 1.000 0.0281(6) . .
O41 O Uani 0.28392(18) -0.21488(9) 0.32587(7) 1.000 0.0306(6) . .
O47 O Uani 0.54689(16) -0.07430(11) 0.34832(8) 1.000 0.0388(7) . .
O48 O Uani 0.41264(16) -0.00851(11) 0.30088(8) 1.000 0.0330(6) . .
N23 N Uani 0.2081(2) 0.06464(11) 0.36012(8) 1.000 0.0273(6) . .
N43 N Uani 0.23522(18) -0.09264(11) 0.32847(8) 1.000 0.0221(6) . .
C11 C Uani 0.3016(3) 0.15631(14) 0.27145(12) 1.000 0.0358(9) . .
C12 C Uani 0.2926(3) 0.18130(14) 0.32519(12) 1.000 0.0369(9) . .
C13 C Uani 0.3405(3) 0.25135(16) 0.34054(15) 1.000 0.0462(10) . .
C14 C Uani 0.4018(3) 0.29428(18) 0.30356(17) 1.000 0.0583(13) . .
C15 C Uani 0.4153(3) 0.26831(19) 0.25137(16) 1.000 0.0556(14) . .
C16 C Uani 0.3672(3) 0.20029(18) 0.23509(14) 1.000 0.0476(11) . .
C22 C Uani 0.2256(3) 0.13656(15) 0.36350(11) 1.000 0.0333(8) . .
C24 C Uani 0.1103(2) 0.04435(15) 0.39708(11) 1.000 0.0306(8) . .
C25 C Uani 0.1008(3) 0.11395(16) 0.43318(12) 1.000 0.0394(10) . .
C26 C Uani -0.0003(2) 0.02986(16) 0.36160(12) 1.000 0.0341(9) . .
C31 C Uani 0.1168(2) -0.11235(14) 0.22439(10) 1.000 0.0261(8) . .
C32 C Uani 0.1437(2) -0.17214(14) 0.25959(10) 1.000 0.0246(8) . .
C33 C Uani 0.1028(2) -0.24561(15) 0.24907(11) 1.000 0.0307(8) . .
C34 C Uani 0.0288(3) -0.25926(16) 0.20589(12) 1.000 0.0361(9) . .
C35 C Uani -0.0037(3) -0.19975(17) 0.17296(12) 1.000 0.0373(10) . .
C36 C Uani 0.0387(2) -0.12706(16) 0.18126(10) 1.000 0.0302(8) . .
C42 C Uani 0.2195(2) -0.15773(13) 0.30599(10) 1.000 0.0252(7) . .
C44 C Uani 0.3411(2) -0.09815(14) 0.36376(10) 1.000 0.0250(8) . .
C45 C Uani 0.3552(2) -0.18304(15) 0.37032(11) 1.000 0.0301(8) . .
C46 C Uani 0.4434(2) -0.05735(14) 0.33523(11) 1.000 0.0263(8) . .
Mn2 Mn Uani 0.21080(4) 0.03001(2) 0.03494(1) 1.000 0.0232(1) . .
O57 O Uani 0.25604(16) 0.10877(10) -0.01182(7) 1.000 0.0285(6) . .
O61 O Uani 0.17580(18) 0.21914(10) 0.12702(7) 1.000 0.0333(6) . .
O67 O Uani -0.10018(19) 0.06680(13) 0.12650(9) 1.000 0.0481(8) . .
O68 O Uani 0.01847(16) 0.03934(10) 0.05696(8) 1.000 0.0315(6) . .
O77 O Uani 0.16632(16) -0.02934(9) -0.02447(6) 1.000 0.0283(5) . .
O81 O Uani 0.24992(17) -0.18683(10) 0.08935(7) 1.000 0.0341(6) . .
O87 O Uani 0.52955(18) -0.04948(14) 0.10974(9) 1.000 0.0515(8) . .
O88 O Uani 0.40814(16) 0.00669(11) 0.04999(7) 1.000 0.0348(6) . .
N63 N Uani 0.2072(2) 0.10252(11) 0.09644(7) 1.000 0.0237(6) . .
N83 N Uani 0.2203(2) -0.06275(11) 0.08142(8) 1.000 0.0233(6) . .
C51 C Uani 0.3194(2) 0.16920(14) 0.00145(10) 1.000 0.0269(8) . .
C52 C Uani 0.3081(2) 0.20633(14) 0.05160(10) 1.000 0.0272(8) . .
C53 C Uani 0.3658(3) 0.27538(15) 0.06120(12) 1.000 0.0339(9) . .
C54 C Uani 0.4396(3) 0.30604(16) 0.02298(13) 1.000 0.0409(10) . .
C55 C Uani 0.4547(3) 0.26868(17) -0.02567(13) 1.000 0.0399(10) . .
C56 C Uani 0.3960(3) 0.20177(16) -0.03663(12) 1.000 0.0350(9) . .
C62 C Uani 0.2310(2) 0.17340(14) 0.09227(10) 1.000 0.0254(8) . .
C64 C Uani 0.1072(2) 0.09329(15) 0.13489(10) 1.000 0.0281(8) . .
C65 C Uani 0.0940(3) 0.17273(16) 0.15886(11) 1.000 0.0350(9) . .
C66 C Uani -0.0013(2) 0.06435(15) 0.10378(12) 1.000 0.0316(9) . .
C71 C Uani 0.1021(2) -0.09288(14) -0.02212(10) 1.000 0.0283(8) . .
C72 C Uani 0.1170(3) -0.14657(14) 0.01980(11) 1.000 0.0304(8) . .
C73 C Uani 0.0576(3) -0.21604(17) 0.01695(13) 1.000 0.0484(11) . .
C74 C Uani -0.0184(4) -0.23116(19) -0.02457(13) 1.000 0.0574(14) . .
C75 C Uani -0.0358(3) -0.17804(19) -0.06437(13) 1.000 0.0486(11) . .
C76 C Uani 0.0246(3) -0.11004(16) -0.06380(12) 1.000 0.0362(10) . .
C82 C Uani 0.1948(2) -0.12953(14) 0.06458(10) 1.000 0.0261(8) . .
C84 C Uani 0.3213(2) -0.06833(14) 0.11901(11) 1.000 0.0267(8) . .
C85 C Uani 0.3284(3) -0.15320(15) 0.13004(11) 1.000 0.0335(9) . .
C86 C Uani 0.4304(2) -0.03443(16) 0.09035(11) 1.000 0.0322(8) . .
N97A N Uani 0.7156(7) 0.0171(2) 0.0517(2) 0.675(6) 0.0490(19) . .
C95A C Uani 0.6356(9) 0.1391(4) 0.0655(5) 0.675(6) 0.165(6) . .
C96A C Uani 0.6778(7) 0.0849(4) 0.0226(4) 0.675(6) 0.091(3) . .
C98A C Uani 0.7611(5) -0.0453(3) 0.0166(2) 0.675(6) 0.062(2) . .
C99A C Uani 0.7908(7) -0.1117(4) 0.0512(3) 0.675(6) 0.092(3) . .
C98B C Uiso 0.7824(13) -0.0684(7) 0.0484(6) 0.325(6) 0.0620 . .
C99B C Uiso 0.7017(15) -0.1185(7) 0.0152(6) 0.325(6) 0.0920 . .
N97B N Uiso 0.726(2) 0.0024(7) 0.0615(6) 0.325(6) 0.0490 . .
C95B C Uiso 0.659(4) 0.1285(12) 0.0457(12) 0.325(6) 0.1650 . .
C96B C Uiso 0.702(2) 0.0552(10) 0.0178(8) 0.325(6) 0.0910 . .
N92 N Uani 0.2610(2) 0.49649(13) 0.20238(9) 1.000 0.0353(7) . .
C90 C Uani 0.3420(3) 0.62638(19) 0.19917(17) 1.000 0.0589(13) . .
C91 C Uani 0.2929(4) 0.56491(17) 0.23469(14) 1.000 0.0537(11) . .
C93 C Uani 0.2077(3) 0.43536(15) 0.23574(12) 1.000 0.0392(9) . .
C94 C Uani 0.1732(3) 0.36995(18) 0.20104(15) 1.000 0.0494(11) . .
H13 H Uiso 0.33050 0.26910 0.37640 1.000 0.0560 calc R
H14 H Uiso 0.43470 0.34150 0.31390 1.000 0.0700 calc R
H15 H Uiso 0.45850 0.29790 0.22610 1.000 0.0670 calc R
H16 H Uiso 0.37860 0.18330 0.19910 1.000 0.0570 calc R
H24 H Uiso 0.13100 -0.00140 0.41870 1.000 0.0370 calc R
H25A H Uiso 0.01690 0.12980 0.43750 1.000 0.0470 calc R
H25B H Uiso 0.13520 0.10400 0.46920 1.000 0.0470 calc R
H33 H Uiso 0.12640 -0.28600 0.27180 1.000 0.0370 calc R
H34 H Uiso 0.00040 -0.30880 0.19880 1.000 0.0430 calc R
H35 H Uiso -0.05660 -0.20880 0.14380 1.000 0.0450 calc R
H36 H Uiso 0.01500 -0.08740 0.15790 1.000 0.0360 calc R
H44 H Uiso 0.32460 -0.07410 0.39940 1.000 0.0300 calc R
H45A H Uiso 0.43970 -0.19810 0.36710 1.000 0.0360 calc R
H45B H Uiso 0.32450 -0.19990 0.40570 1.000 0.0360 calc R
H53 H Uiso 0.35370 0.30100 0.09440 1.000 0.0410 calc R
H54 H Uiso 0.47980 0.35220 0.02970 1.000 0.0490 calc R
H55 H Uiso 0.50650 0.28940 -0.05200 1.000 0.0480 calc R
H56 H Uiso 0.40770 0.17760 -0.07040 1.000 0.0420 calc R
H64 H Uiso 0.12950 0.05660 0.16380 1.000 0.0340 calc R
H65A H Uiso 0.01120 0.19100 0.15530 1.000 0.0420 calc R
H65B H Uiso 0.11650 0.17320 0.19740 1.000 0.0420 calc R
H73 H Uiso 0.07050 -0.25290 0.04410 1.000 0.0580 calc R
H74 H Uiso -0.05920 -0.27800 -0.02600 1.000 0.0690 calc R
H75 H Uiso -0.09030 -0.18830 -0.09270 1.000 0.0580 calc R
H76 H Uiso 0.01290 -0.07490 -0.09220 1.000 0.0440 calc R
H84 H Uiso 0.30390 -0.04020 0.15300 1.000 0.0320 calc R
H85A H Uiso 0.41100 -0.17180 0.12590 1.000 0.0400 calc R
H85B H Uiso 0.30030 -0.16510 0.16690 1.000 0.0400 calc R
H95C H Uiso 0.57130 0.11570 0.08630 0.675(6) 0.2480 calc .
H96A H Uiso 0.61260 0.07300 -0.00290 0.675(6) 0.1090 calc .
H96B H Uiso 0.74510 0.10680 0.00210 0.675(6) 0.1090 calc .
H98B H Uiso 0.83290 -0.02830 -0.00310 0.675(6) 0.0750 calc .
H99A H Uiso 0.81920 -0.15310 0.02850 0.675(6) 0.1370 calc .
H99B H Uiso 0.71950 -0.12790 0.07080 0.675(6) 0.1370 calc .
H99C H Uiso 0.85300 -0.09760 0.07700 0.675(6) 0.1370 calc .
H97A H Uiso 0.65220 -0.00080 0.07140 0.675(6) 0.0740 calc .
H97B H Uiso 0.77450 0.03020 0.07570 0.675(6) 0.0740 calc .
H98A H Uiso 0.69970 -0.05950 -0.01010 0.675(6) 0.0750 calc .
H95A H Uiso 0.60630 0.18530 0.04850 0.675(6) 0.2480 calc .
H95B H Uiso 0.70190 0.15130 0.08970 0.675(6) 0.2480 calc .
H95D H Uiso 0.64840 0.16810 0.01860 0.325(6) 0.2480 calc .
H95E H Uiso 0.71830 0.14470 0.07220 0.325(6) 0.2480 calc .
H95F H Uiso 0.58310 0.11890 0.06380 0.325(6) 0.2480 calc .
H96C H Uiso 0.64030 0.03520 -0.00670 0.325(6) 0.1090 calc .
H96D H Uiso 0.77550 0.06480 -0.00340 0.325(6) 0.1090 calc .
H97C H Uiso 0.77320 0.02660 0.08640 0.325(6) 0.0740 calc .
H97D H Uiso 0.65490 -0.00820 0.07810 0.325(6) 0.0740 calc .
H98C H Uiso 0.80400 -0.09490 0.08220 0.325(6) 0.0750 calc .
H98D H Uiso 0.85650 -0.05860 0.02810 0.325(6) 0.0750 calc .
H99D H Uiso 0.74310 -0.16560 0.00660 0.325(6) 0.1370 calc .
H99E H Uiso 0.68040 -0.09260 -0.01840 0.325(6) 0.1370 calc .
H99F H Uiso 0.62930 -0.12980 0.03570 0.325(6) 0.1370 calc .
H90A H Uiso 0.36160 0.67050 0.22120 1.000 0.0880 calc R
H90B H Uiso 0.28240 0.64040 0.17210 1.000 0.0880 calc R
H90C H Uiso 0.41400 0.60830 0.18100 1.000 0.0880 calc R
H91A H Uiso 0.35300 0.55110 0.26220 1.000 0.0640 calc R
H91B H Uiso 0.22130 0.58370 0.25370 1.000 0.0640 calc R
H92A H Uiso 0.20780 0.51010 0.17590 1.000 0.0530 calc R
H92B H Uiso 0.32830 0.47840 0.18570 1.000 0.0530 calc R
H93A H Uiso 0.13650 0.45480 0.25470 1.000 0.0470 calc R
H93B H Uiso 0.26590 0.41860 0.26320 1.000 0.0470 calc R
H94A H Uiso 0.13850 0.33020 0.22350 1.000 0.0740 calc R
H94B H Uiso 0.24380 0.35040 0.18260 1.000 0.0740 calc R
H94C H Uiso 0.11460 0.38640 0.17430 1.000 0.0740 calc R

loop_
_atom_type_symbol
_atom_type_description
_atom_type_scat_dispersion_real
_atom_type_scat_dispersion_imag
_atom_type_scat_source
O O 0.0106 0.0060 'International Tables Vol C Tables 4.2.6.8 and 6.1.1.4'
N N 0.0061 0.0033 'International Tables Vol C Tables 4.2.6.8 and 6.1.1.4'
Mn Mn 0.3368 0.7283 'International Tables Vol C Tables 4.2.6.8 and 6.1.1.4'
H H 0.0000 0.0000 'International Tables Vol C Tables 4.2.6.8 and 6.1.1.4'
C C 0.0033 0.0016 'International Tables Vol C Tables 4.2.6.8 and 6.1.1.4'

loop_
_geom_angle_atom_site_label_1
_geom_angle_atom_site_label_2
_geom_angle_atom_site_label_3
_geom_angle
_geom_angle_site_symmetry_1
_geom_angle_site_symmetry_2
_geom_angle_site_symmetry_3
_geom_angle_publ_flag
O17 Mn1 O28 104.96(8) . . . yes
O17 Mn1 O37 91.57(8) . . . yes
O17 Mn1 O48 88.35(8) . . . yes
O17 Mn1 N23 90.37(8) . . . yes
O17 Mn1 N43 162.31(9) . . . yes
O28 Mn1 O37 87.67(8) . . . yes
O28 Mn1 O48 159.38(7) . . . yes
O28 Mn1 N23 74.36(8) . . . yes
O28 Mn1 N43 92.70(8) . . . yes
O37 Mn1 O48 107.98(8) . . . yes
O37 Mn1 N23 161.80(9) . . . yes
O37 Mn1 N43 90.09(8) . . . yes
O48 Mn1 N23 90.17(8) . . . yes
O48 Mn1 N43 74.41(8) . . . yes
N23 Mn1 N43 93.53(8) . . . yes
O77 Mn2 N63 162.80(9) . . . yes
O77 Mn2 N83 90.32(8) . . . yes
O88 Mn2 N63 90.65(8) . . . yes
O88 Mn2 N83 72.97(8) . . . yes
N63 Mn2 N83 95.15(8) . . . yes
O68 Mn2 O88 155.67(7) . . . yes
O57 Mn2 O68 110.87(7) . . . yes
O57 Mn2 O77 90.24(7) . . . yes
O57 Mn2 O88 88.45(7) . . . yes
O57 Mn2 N63 89.91(8) . . . yes
O57 Mn2 N83 160.75(9) . . . yes
O68 Mn2 O77 88.62(7) . . . yes
O77 Mn2 O88 106.55(7) . . . yes
O68 Mn2 N63 75.28(8) . . . yes
O68 Mn2 N83 88.38(8) . . . yes
Mn1 O17 C11 126.34(17) . . . yes
C22 O21 C25 106.8(2) . . . yes
Mn1 O28 C26 115.81(15) . . . yes
Mn1 O37 C31 126.62(16) . . . yes
C42 O41 C45 106.20(18) . . . yes
Mn1 O48 C46 114.99(15) . . . yes
Mn2 O57 C51 126.15(16) . . . yes
C62 O61 C65 107.34(19) . . . yes
Mn2 O68 C66 114.89(15) . . . yes
Mn2 O77 C71 125.49(15) . . . yes
C82 O81 C85 106.57(19) . . . yes
Mn2 O88 C86 115.20(15) . . . yes
Mn1 N23 C22 124.03(18) . . . yes
Mn1 N23 C24 115.54(16) . . . yes
C22 N23 C24 108.3(2) . . . yes
Mn1 N43 C44 115.26(15) . . . yes
C42 N43 C44 107.80(19) . . . yes
Mn1 N43 C42 124.60(17) . . . yes
C62 N63 C64 108.4(2) . . . yes
Mn2 N63 C64 115.84(16) . . . yes
Mn2 N63 C62 124.24(16) . . . yes
Mn2 N83 C82 123.65(17) . . . yes
Mn2 N83 C84 117.32(15) . . . yes
C82 N83 C84 108.4(2) . . . yes
C96A N97A C98A 114.8(5) . . . yes
C96B N97B C98B 118.2(14) . . . yes
C96A N97A H97B 109.00 . . . no
C96A N97A H97A 109.00 . . . no
C98A N97A H97B 108.00 . . . no
C98A N97A H97A 109.00 . . . no
H97A N97A H97B 107.00 . . . no
C98B N97B H97C 108.00 . . . no
C96B N97B H97C 108.00 . . . no
C96B N97B H97D 108.00 . . . no
H97C N97B H97D 107.00 . . . no
C98B N97B H97D 108.00 . . . no
C91 N92 C93 112.9(2) . . . yes
C93 N92 H92A 109.00 . . . no
C91 N92 H92A 109.00 . . . no
C93 N92 H92B 109.00 . . . no
C91 N92 H92B 109.00 . . . no
H92A N92 H92B 108.00 . . . no
O17 C11 C16 118.6(3) . . . yes
C12 C11 C16 118.1(3) . . . no
O17 C11 C12 123.2(3) . . . yes
C11 C12 C22 119.1(2) . . . no
C13 C12 C22 120.3(3) . . . no
C11 C12 C13 120.5(3) . . . no
C12 C13 C14 120.0(3) . . . no
C13 C14 C15 119.7(3) . . . no
C14 C15 C16 121.4(3) . . . no
C11 C16 C15 120.2(3) . . . no
O21 C22 C12 118.8(2) . . . yes
N23 C22 C12 125.2(3) . . . yes
O21 C22 N23 115.8(3) . . . yes
N23 C24 C25 102.7(2) . . . yes
C25 C24 C26 114.3(2) . . . no
N23 C24 C26 106.6(2) . . . yes
O21 C25 C24 104.0(2) . . . yes
O27 C26 C24 118.7(3) . . . yes
O27 C26 O28 126.2(2) . . . yes
O28 C26 C24 115.1(2) . . . yes
O37 C31 C32 123.6(2) . . . yes
O37 C31 C36 118.5(2) . . . yes
C32 C31 C36 117.8(2) . . . no
C33 C32 C42 120.1(2) . . . no
C31 C32 C33 120.9(2) . . . no
C31 C32 C42 119.0(2) . . . no
C32 C33 C34 120.3(2) . . . no
C33 C34 C35 119.0(3) . . . no
C34 C35 C36 122.0(3) . . . no
C31 C36 C35 119.9(2) . . . no
O41 C42 C32 118.4(2) . . . yes
O41 C42 N43 116.3(2) . . . yes
N43 C42 C32 125.3(2) . . . yes
C45 C44 C46 116.0(2) . . . no
N43 C44 C45 102.25(19) . . . yes
N43 C44 C46 107.4(2) . . . yes
O41 C45 C44 104.01(19) . . . yes
O48 C46 C44 115.5(2) . . . yes
O47 C46 C44 117.8(2) . . . yes
O47 C46 O48 126.7(2) . . . yes
C14 C13 H13 120.00 . . . no
C12 C13 H13 120.00 . . . no
C15 C14 H14 120.00 . . . no
C13 C14 H14 120.00 . . . no
C16 C15 H15 119.00 . . . no
C14 C15 H15 119.00 . . . no
C15 C16 H16 120.00 . . . no
C11 C16 H16 120.00 . . . no
C25 C24 H24 111.00 . . . no
C26 C24 H24 111.00 . . . no
N23 C24 H24 111.00 . . . no
H25A C25 H25B 109.00 . . . no
O21 C25 H25B 111.00 . . . no
C24 C25 H25A 111.00 . . . no
C24 C25 H25B 111.00 . . . no
O21 C25 H25A 111.00 . . . no
C34 C33 H33 120.00 . . . no
C32 C33 H33 120.00 . . . no
C33 C34 H34 121.00 . . . no
C35 C34 H34 120.00 . . . no
C34 C35 H35 119.00 . . . no
C36 C35 H35 119.00 . . . no
C35 C36 H36 120.00 . . . no
C31 C36 H36 120.00 . . . no
C46 C44 H44 110.00 . . . no
C45 C44 H44 110.00 . . . no
N43 C44 H44 110.00 . . . no
H45A C45 H45B 109.00 . . . no
O41 C45 H45B 111.00 . . . no
O41 C45 H45A 111.00 . . . no
C44 C45 H45A 111.00 . . . no
C44 C45 H45B 111.00 . . . no
C52 C51 C56 117.1(2) . . . no
O57 C51 C56 119.6(2) . . . yes
O57 C51 C52 123.1(2) . . . yes
C53 C52 C62 120.5(2) . . . no
C51 C52 C53 120.9(2) . . . no
C51 C52 C62 118.5(2) . . . no
C52 C53 C54 120.5(3) . . . no
C53 C54 C55 119.1(3) . . . no
C54 C55 C56 121.5(3) . . . no
C51 C56 C55 120.9(3) . . . no
N63 C62 C52 124.9(2) . . . yes
O61 C62 C52 118.7(2) . . . yes
O61 C62 N63 116.3(2) . . . yes
N63 C64 C65 102.8(2) . . . yes
C65 C64 C66 115.2(2) . . . no
N63 C64 C66 108.4(2) . . . yes
O61 C65 C64 104.2(2) . . . yes
O68 C66 C64 116.2(2) . . . yes
O67 C66 C64 118.0(3) . . . yes
O67 C66 O68 125.8(2) . . . yes
C72 C71 C76 118.3(2) . . . no
O77 C71 C76 119.4(2) . . . yes
O77 C71 C72 122.2(2) . . . yes
C73 C72 C82 120.7(2) . . . no
C71 C72 C82 119.6(2) . . . no
C71 C72 C73 119.7(3) . . . no
C72 C73 C74 120.6(3) . . . no
C73 C74 C75 119.7(3) . . . no
C74 C75 C76 121.2(3) . . . no
C71 C76 C75 120.5(3) . . . no
O81 C82 C72 118.3(2) . . . yes
N83 C82 C72 125.2(2) . . . yes
O81 C82 N83 116.5(2) . . . yes
N83 C84 C86 107.2(2) . . . yes
C85 C84 C86 115.1(2) . . . no
N83 C84 C85 102.7(2) . . . yes
O81 C85 C84 104.2(2) . . . yes
O87 C86 C84 116.8(2) . . . yes
O88 C86 C84 115.7(2) . . . yes
O87 C86 O88 127.5(2) . . . yes
C54 C53 H53 120.00 . . . no
C52 C53 H53 120.00 . . . no
C55 C54 H54 120.00 . . . no
C53 C54 H54 121.00 . . . no
C54 C55 H55 119.00 . . . no
C56 C55 H55 119.00 . . . no
C51 C56 H56 120.00 . . . no
C55 C56 H56 120.00 . . . no
N63 C64 H64 110.00 . . . no
C66 C64 H64 110.00 . . . no
C65 C64 H64 110.00 . . . no
C64 C65 H65A 111.00 . . . no
O61 C65 H65B 111.00 . . . no
C64 C65 H65B 111.00 . . . no
H65A C65 H65B 109.00 . . . no
O61 C65 H65A 111.00 . . . no
C72 C73 H73 120.00 . . . no
C74 C73 H73 120.00 . . . no
C75 C74 H74 120.00 . . . no
C73 C74 H74 120.00 . . . no
C76 C75 H75 119.00 . . . no
C74 C75 H75 119.00 . . . no
C71 C76 H76 120.00 . . . no
C75 C76 H76 120.00 . . . no
C86 C84 H84 111.00 . . . no
N83 C84 H84 110.00 . . . no
C85 C84 H84 110.00 . . . no
O81 C85 H85B 111.00 . . . no
H85A C85 H85B 109.00 . . . no
C84 C85 H85B 111.00 . . . no
O81 C85 H85A 111.00 . . . no
C84 C85 H85A 111.00 . . . no
N97A C96A C95A 105.4(7) . . . yes
N97B C96B C95B 105.3(17) . . . yes
N97A C98A C99A 108.9(5) . . . yes
N97B C98B C99B 111.7(14) . . . yes
C96A C95A H95A 110.00 . . . no
H95B C95A H95C 109.00 . . . no
C96A C95A H95C 109.00 . . . no
C96A C95A H95B 109.00 . . . no
H95A C95A H95C 109.00 . . . no
H95A C95A H95B 110.00 . . . no
C96B C95B H95F 109.00 . . . no
H95D C95B H95E 109.00 . . . no
C96B C95B H95E 109.00 . . . no
H95D C95B H95F 109.00 . . . no
H95E C95B H95F 110.00 . . . no
C96B C95B H95D 109.00 . . . no
H96A C96A H96B 109.00 . . . no
N97A C96A H96A 111.00 . . . no
N97A C96A H96B 111.00 . . . no
C95A C96A H96B 111.00 . . . no
C95A C96A H96A 111.00 . . . no
H96C C96B H96D 109.00 . . . no
C95B C96B H96C 111.00 . . . no
N97B C96B H96D 110.00 . . . no
N97B C96B H96C 111.00 . . . no
C95B C96B H96D 111.00 . . . no
N97A C98A H98B 110.00 . . . no
C99A C98A H98A 110.00 . . . no
C99A C98A H98B 110.00 . . . no
N97A C98A H98A 110.00 . . . no
H98A C98A H98B 108.00 . . . no
H98C C98B H98D 108.00 . . . no
C99B C98B H98C 109.00 . . . no
N97B C98B H98C 109.00 . . . no
N97B C98B H98D 109.00 . . . no
C99B C98B H98D 109.00 . . . no
C98A C99A H99B 109.00 . . . no
C98A C99A H99A 109.00 . . . no
H99B C99A H99C 109.00 . . . no
H99A C99A H99C 110.00 . . . no
C98A C99A H99C 109.00 . . . no
H99A C99A H99B 109.00 . . . no
C98B C99B H99D 110.00 . . . no
C98B C99B H99E 109.00 . . . no
H99D C99B H99F 109.00 . . . no
C98B C99B H99F 110.00 . . . no
H99D C99B H99E 109.00 . . . no
H99E C99B H99F 110.00 . . . no
N92 C91 C90 111.2(3) . . . yes
N92 C93 C94 110.4(2) . . . yes
C91 C90 H90A 110.00 . . . no
C91 C90 H90B 110.00 . . . no
C91 C90 H90C 110.00 . . . no
H90A C90 H90B 109.00 . . . no
H90A C90 H90C 109.00 . . . no
H90B C90 H90C 109.00 . . . no
N92 C91 H91A 109.00 . . . no
N92 C91 H91B 109.00 . . . no
C90 C91 H91A 109.00 . . . no
C90 C91 H91B 109.00 . . . no
H91A C91 H91B 108.00 . . . no
N92 C93 H93A 110.00 . . . no
N92 C93 H93B 110.00 . . . no
C94 C93 H93A 110.00 . . . no
C94 C93 H93B 110.00 . . . no
H93A C93 H93B 108.00 . . . no
C93 C94 H94A 110.00 . . . no
C93 C94 H94B 109.00 . . . no
C93 C94 H94C 109.00 . . . no
H94A C94 H94B 109.00 . . . no
H94A C94 H94C 109.00 . . . no
H94B C94 H94C 110.00 . . . no

loop_
_geom_bond_atom_site_label_1
_geom_bond_atom_site_label_2
_geom_bond_distance
_geom_bond_site_symmetry_1
_geom_bond_site_symmetry_2
_geom_bond_publ_flag
Mn1 O17 1.8722(19) . . yes
Mn1 O28 2.2337(19) . . yes
Mn1 O37 1.8918(18) . . yes
Mn1 O48 2.2584(19) . . yes
Mn1 N23 2.000(2) . . yes
Mn1 N43 2.000(2) . . yes
Mn2 O57 1.8856(18) . . yes
Mn2 O68 2.2356(19) . . yes
Mn2 O77 1.8788(16) . . yes
Mn2 O88 2.2867(19) . . yes
Mn2 N63 1.9960(19) . . yes
Mn2 N83 2.012(2) . . yes
O17 C11 1.340(3) . . yes
O21 C22 1.346(4) . . yes
O21 C25 1.471(4) . . yes
O27 C26 1.242(3) . . yes
O28 C26 1.263(4) . . yes
O37 C31 1.335(3) . . yes
O41 C45 1.475(3) . . yes
O41 C42 1.340(3) . . yes
O47 C46 1.244(3) . . yes
O48 C46 1.263(3) . . yes
O57 C51 1.328(3) . . yes
O61 C65 1.465(4) . . yes
O61 C62 1.337(3) . . yes
O67 C66 1.247(3) . . yes
O68 C66 1.263(4) . . yes
O77 C71 1.340(3) . . yes
O81 C82 1.340(3) . . yes
O81 C85 1.467(3) . . yes
O87 C86 1.243(3) . . yes
O88 C86 1.264(3) . . yes
N23 C22 1.293(3) . . yes
N23 C24 1.476(3) . . yes
N43 C44 1.481(3) . . yes
N43 C42 1.294(3) . . yes
N63 C64 1.483(3) . . yes
N63 C62 1.289(3) . . yes
N83 C82 1.288(3) . . yes
N83 C84 1.472(3) . . yes
N97A C98A 1.498(7) . . yes
N97A C96A 1.466(9) . . yes
N97B C96B 1.46(2) . . yes
N97B C98B 1.44(2) . . yes
N97A H97B 0.9200 . . no
N97A H97A 0.9200 . . no
N97B H97C 0.9200 . . no
N97B H97D 0.9200 . . no
N92 C91 1.498(4) . . yes
N92 C93 1.490(4) . . yes
N92 H92A 0.9200 . . no
N92 H92B 0.9200 . . no
C11 C12 1.409(4) . . no
C11 C16 1.402(4) . . no
C12 C22 1.449(4) . . no
C12 C13 1.407(4) . . no
C13 C14 1.377(5) . . no
C14 C15 1.383(6) . . no
C15 C16 1.382(5) . . no
C24 C26 1.545(4) . . no
C24 C25 1.529(4) . . no
C31 C36 1.408(3) . . no
C31 C32 1.407(3) . . no
C32 C42 1.455(3) . . no
C32 C33 1.406(4) . . no
C33 C34 1.378(4) . . no
C34 C35 1.384(4) . . no
C35 C36 1.390(4) . . no
C44 C46 1.532(3) . . no
C44 C45 1.523(4) . . no
C13 H13 0.9500 . . no
C14 H14 0.9500 . . no
C15 H15 0.9500 . . no
C16 H16 0.9500 . . no
C24 H24 1.0000 . . no
C25 H25B 0.9900 . . no
C25 H25A 0.9900 . . no
C33 H33 0.9500 . . no
C34 H34 0.9500 . . no
C35 H35 0.9500 . . no
C36 H36 0.9500 . . no
C44 H44 1.0000 . . no
C45 H45A 0.9900 . . no
C45 H45B 0.9900 . . no
C51 C56 1.403(4) . . no
C51 C52 1.413(4) . . no
C52 C53 1.406(4) . . no
C52 C62 1.453(3) . . no
C53 C54 1.372(4) . . no
C54 C55 1.387(4) . . no
C55 C56 1.385(4) . . no
C64 C65 1.537(4) . . no
C64 C66 1.532(3) . . no
C71 C76 1.386(4) . . no
C71 C72 1.420(4) . . no
C72 C73 1.403(4) . . no
C72 C82 1.446(4) . . no
C73 C74 1.365(5) . . no
C74 C75 1.379(5) . . no
C75 C76 1.384(4) . . no
C84 C85 1.532(4) . . no
C84 C86 1.540(3) . . no
C53 H53 0.9500 . . no
C54 H54 0.9500 . . no
C55 H55 0.9500 . . no
C56 H56 0.9500 . . no
C64 H64 1.0000 . . no
C65 H65A 0.9900 . . no
C65 H65B 0.9900 . . no
C73 H73 0.9500 . . no
C74 H74 0.9500 . . no
C75 H75 0.9500 . . no
C76 H76 0.9500 . . no
C84 H84 1.0000 . . no
C85 H85A 0.9900 . . no
C85 H85B 0.9900 . . no
C95A C96A 1.511(14) . . no
C95B C96B 1.55(3) . . no
C98A C99A 1.495(9) . . no
C98B C99B 1.51(2) . . no
C95A H95C 0.9800 . . no
C95A H95A 0.9800 . . no
C95A H95B 0.9800 . . no
C95B H95E 0.9800 . . no
C95B H95D 0.9800 . . no
C95B H95F 0.9800 . . no
C96A H96A 0.9900 . . no
C96A H96B 0.9900 . . no
C96B H96D 0.9900 . . no
C96B H96C 0.9900 . . no
C98A H98A 0.9900 . . no
C98A H98B 0.9900 . . no
C98B H98D 0.9900 . . no
C98B H98C 0.9900 . . no
C99A H99C 0.9800 . . no
C99A H99A 0.9800 . . no
C99A H99B 0.9800 . . no
C99B H99F 0.9800 . . no
C99B H99E 0.9800 . . no
C99B H99D 0.9800 . . no
C90 C91 1.507(5) . . no
C93 C94 1.496(4) . . no
C90 H90A 0.9800 . . no
C90 H90B 0.9800 . . no
C90 H90C 0.9800 . . no
C91 H91A 0.9900 . . no
C91 H91B 0.9900 . . no
C93 H93A 0.9900 . . no
C93 H93B 0.9900 . . no
C94 H94A 0.9800 . . no
C94 H94B 0.9800 . . no
C94 H94C 0.9800 . . no

loop_
_geom_contact_atom_site_label_1
_geom_contact_atom_site_label_2
_geom_contact_distance
_geom_contact_site_symmetry_1
_geom_contact_site_symmetry_2
_geom_contact_publ_flag
Mn1 H64 3.4200 . . no
Mn2 H24 3.4300 . 2_554 no
Mn2 H25B 3.3600 . 2_554 no
Mn2 H44 3.4800 . 2_554 no
O17 O37 2.698(3) . . no
O17 O48 2.892(3) . . no
O17 N23 2.748(3) . . no
O17 C65 3.193(3) . . no
O17 C22 2.851(3) . . no
O17 C64 3.309(3) . . no
O27 N92 2.854(3) . 4_545 no
O28 C94 3.371(4) . 4_545 no
O28 N23 2.565(3) . . no
O28 N43 3.067(3) . . no
O28 C93 3.165(4) . 4_545 no
O28 O37 2.868(3) . . no
O28 C24 2.373(3) . . no
O28 C31 3.307(3) . . no
O28 C22 3.407(4) . . no
O28 N92 3.215(3) . 4_545 no
O37 C42 2.860(3) . . no
O37 C64 3.420(3) . . no
O37 N43 2.755(3) . . no
O37 O17 2.698(3) . . no
O37 C84 3.228(3) . . no
O37 O28 2.868(3) . . no
O47 N92 2.796(3) . 4_645 no
O48 C11 3.261(3) . . no
O48 O17 2.892(3) . . no
O48 N23 3.021(3) . . no
O48 N43 2.583(3) . . no
O48 C44 2.368(3) . . no
O57 O88 2.924(3) . . no
O57 C62 2.839(3) . . no
O57 N63 2.744(2) . . no
O57 O77 2.667(2) . . no
O57 C44 3.280(3) . 2_554 no
O61 C94 3.245(4) . . no
O67 C98B 3.353(14) . 1_455 no
O67 N97A 2.917(7) . 1_455 no
O67 N97B 2.779(19) . 1_455 no
O68 C64 2.377(3) . . no
O68 C98B 3.276(14) . 1_455 no
O68 C98A 3.409(6) . 1_455 no
O68 C71 3.199(3) . . no
O68 N83 2.965(3) . . no
O68 N63 2.591(3) . . no
O68 O77 2.885(3) . . no
O77 O68 2.885(3) . . no
O77 C25 3.195(4) . 2_554 no
O77 C24 3.188(3) . 2_554 no
O77 O57 2.667(2) . . no
O77 N23 3.253(3) . 2_554 no
O77 N83 2.761(3) . . no
O77 C82 2.853(3) . . no
O81 C74 3.388(4) . 3_545 no
O87 N97A 2.800(7) . . no
O87 C99B 3.278(15) . . no
O87 C98B 3.241(15) . . no
O87 N97B 2.68(2) . . no
O88 C96A 3.401(8) . . no
O88 N63 3.052(3) . . no
O88 C51 3.279(3) . . no
O88 O57 2.924(3) . . no
O88 N83 2.565(3) . . no
O88 C84 2.378(3) . . no
O17 H64 2.6500 . . no
O17 H65B 2.4300 . . no
O21 H35 2.7500 . 4_555 no
O21 H13 2.5900 . . no
O27 H99E 2.8100 . 2_555 no
O27 H92A 1.9300 . 4_545 no
O27 H25A 2.5300 . . no
O28 H94C 2.7400 . 4_545 no
O28 H93A 2.6600 . 4_545 no
O28 H92A 2.5900 . 4_545 no
O37 H64 2.4300 . . no
O37 H84 2.4000 . . no
O41 H33 2.5500 . . no
O47 H45A 2.5500 . . no
O47 H92B 1.8900 . 4_645 no
O47 H94B 2.8100 . 4_645 no
O47 H53 2.8600 . 4_645 no
O48 H90C 2.8800 . 4_645 no
O57 H24 2.8700 . 2_554 no
O57 H45B 2.7600 . 2_554 no
O57 H44 2.4600 . 2_554 no
O61 H94B 2.8100 . . no
O61 H53 2.6000 . . no
O61 H55 2.6700 . 3_455 no
O67 H97B 2.0000 . 1_455 no
O67 H95B 2.8300 . 1_455 no
O67 H95E 2.8100 . 1_455 no
O67 H97C 1.8800 . 1_455 no
O67 H65A 2.6300 . . no
O68 H54 2.9200 . 3_455 no
O68 H98D 2.6200 . 1_455 no
O68 H98B 2.8300 . 1_455 no
O68 H97C 2.8600 . 1_455 no
O68 H97B 2.7900 . 1_455 no
O77 H25B 2.6000 . 2_554 no
O77 H24 2.7300 . 2_554 no
O77 H44 2.6400 . 2_554 no
O81 H75 2.8500 . 3_545 no
O81 H73 2.5900 . . no
O81 H74 2.7300 . 3_545 no
O87 H14 2.7400 . 4_645 no
O87 H99F 2.5800 . . no
O87 H97D 1.7700 . . no
O87 H99B 2.7200 . . no
O87 H85A 2.5800 . . no
O87 H97A 1.8800 . . no
O88 H95F 2.8200 . . no
O88 H97D 2.8700 . . no
O88 H95C 2.8100 . . no
O88 H96A 2.9000 . . no
O88 H25B 2.8500 . 2_554 no
O88 H97A 2.8000 . . no
N23 N43 2.914(3) . . no
N23 C11 2.930(4) . . no
N23 O17 2.748(3) . . no
N23 O28 2.565(3) . . no
N23 O48 3.021(3) . . no
N23 C26 2.422(3) . . no
N23 C44 3.252(3) . . no
N23 O77 3.253(3) . 2_555 no
N43 O28 3.067(3) . . no
N43 O37 2.755(3) . . no
N43 O48 2.583(3) . . no
N43 N23 2.914(3) . . no
N43 C46 2.428(3) . . no
N43 C24 3.282(3) . . no
N43 C31 2.926(3) . . no
N63 O57 2.744(2) . . no
N63 C51 2.923(3) . . no
N63 C66 2.446(3) . . no
N63 C84 3.338(3) . . no
N63 N83 2.959(3) . . no
N63 O68 2.591(3) . . no
N63 O88 3.052(3) . . no
N83 O68 2.965(3) . . no
N83 C64 3.322(3) . . no
N83 C66 3.405(3) . . no
N83 C71 2.941(3) . . no
N83 C86 2.424(3) . . no
N83 N63 2.959(3) . . no
N83 O77 2.761(3) . . no
N83 O88 2.565(3) . . no
N83 C36 3.406(3) . . no
N92 O27 2.854(3) . 4_555 no
N92 C26 3.384(3) . 4_555 no
N92 O28 3.215(3) . 4_555 no
N92 O47 2.796(3) . 4_655 no
N97A O87 2.800(7) . . no
N97A O67 2.917(7) . 1_655 no
N97B C66 3.42(2) . 1_655 no
N97B O87 2.68(2) . . no
N97B O67 2.779(19) . 1_655 no
C13 C75 3.475(5) . 2_555 no
C14 C85 3.574(5) . 4_655 no
C15 C94 3.495(5) . . no
C22 C76 3.370(5) . 2_555 no
C22 C71 3.522(4) . 2_555 no
C24 O77 3.188(3) . 2_555 no
C25 O77 3.195(4) . 2_555 no
C25 C71 3.538(4) . 2_555 no
C26 N92 3.384(3) . 4_545 no
C31 C84 3.567(4) . . no
C31 C85 3.415(4) . . no
C33 C65 3.494(4) . 4_545 no
C36 N83 3.406(3) . . no
C36 C85 3.526(4) . . no
C36 C82 3.385(3) . . no
C44 O57 3.280(3) . 2_555 no
C45 C95A 3.535(9) . 4_645 no
C45 C54 3.516(4) . 4_645 no
C54 C45 3.516(4) . 4_655 no
C55 C66 3.573(4) . 3_555 no
C64 O37 3.420(3) . . no
C64 O17 3.309(3) . . no
C65 C33 3.494(4) . 4_555 no
C65 O17 3.193(3) . . no
C66 N97B 3.42(2) . 1_455 no
C66 C55 3.573(4) . 3_455 no
C71 C25 3.538(4) . 2_554 no
C71 C22 3.522(4) . 2_554 no
C73 C99B 3.445(14) . 3_445 no
C74 C99A 3.553(8) . 1_455 no
C74 O81 3.388(4) . 3_445 no
C75 C13 3.475(5) . 2_554 no
C76 C22 3.370(5) . 2_554 no
C82 C36 3.385(3) . . no
C84 O37 3.228(3) . . no
C84 C31 3.567(4) . . no
C85 C36 3.526(4) . . no
C85 C14 3.574(5) . 4_645 no
C85 C31 3.415(4) . . no
C93 O28 3.165(4) . 4_555 no
C94 O61 3.245(4) . . no
C94 C15 3.495(5) . . no
C94 O28 3.371(4) . 4_555 no
C95A C45 3.535(9) . 4_655 no
C96A O88 3.401(8) . . no
C98A O68 3.409(6) . 1_655 no
C98B O67 3.353(14) . 1_655 no
C98B O68 3.276(14) . 1_655 no
C98B O87 3.241(15) . . no
C99A C74 3.553(8) . 1_655 no
C99B C73 3.445(14) . 3_545 no
C99B O87 3.278(15) . . no
C11 H65B 2.7900 . . no
C14 H93B 2.8600 . . no
C14 H85A 2.8000 . 4_655 no
C15 H94B 2.9600 . . no
C16 H65B 3.0100 . . no
C25 H74 3.0300 . 4_555 no
C25 H73 3.1000 . 4_555 no
C26 H92A 2.5300 . 4_545 no
C26 H94C 2.9900 . 4_545 no
C31 H85B 2.6800 . . no
C31 H84 3.0300 . . no
C32 H85B 2.9000 . . no
C33 H65A 2.9200 . 4_545 no
C34 H94A 3.0200 . 4_545 no
C35 H94A 3.0300 . 4_545 no
C36 H85B 3.0400 . . no
C36 H93A 2.9200 . 4_545 no
C46 H76 3.0000 . 2_555 no
C46 H92B 2.6900 . 4_645 no
C51 H45B 2.9200 . 2_554 no
C53 H45A 2.8600 . 4_655 no
C53 H96B 2.9400 . 3_455 no
C54 H45A 3.0500 . 4_655 no
C54 H95A 2.9100 . . no
C54 H96B 2.7500 . 3_455 no
C54 H96D 2.9800 . 3_455 no
C55 H95A 2.9100 . . no
C55 H95D 3.0200 . . no
C56 H45B 2.8600 . 2_554 no
C62 H55 2.7900 . 3_455 no
C65 H55 2.9100 . 3_455 no
C66 H97B 2.6800 . 1_455 no
C66 H97C 2.6600 . 1_455 no
C66 H36 3.0100 . . no
C66 H55 2.9000 . 3_455 no
C71 H98D 3.0900 . 1_455 no
C71 H25B 2.9700 . 2_554 no
C73 H25A 3.0700 . 4_545 no
C73 H99A 2.9200 . 1_455 no
C73 H99D 3.0200 . 3_445 no
C74 H99F 2.9900 . 3_445 no
C74 H99D 3.0200 . 1_455 no
C74 H99A 2.6400 . 1_455 no
C75 H99D 3.0500 . 1_455 no
C75 H99A 2.8600 . 1_455 no
C76 H98D 3.1000 . 1_455 no
C76 H98B 3.0000 . 1_455 no
C82 H25B 3.0700 . 2_554 no
C85 H75 3.1000 . 3_545 no
C85 H14 3.0100 . 4_645 no
C86 H97D 2.5800 . . no
C86 H97A 2.6100 . . no
C86 H95C 3.1000 . . no
C90 H75 2.9600 . 3_555 no
C95A H45B 2.9800 . 4_655 no
C96B H99E 2.7800 . . no
C99A H13 3.0900 . 4_645 no
C99B H96C 2.8600 . . no
C99B H73 3.0900 . 3_545 no
H13 O21 2.5900 . . no
H13 H99B 2.3200 . 4_655 no
H13 C99A 3.0900 . 4_655 no
H14 H85A 2.3000 . 4_655 no
H14 O87 2.7400 . 4_655 no
H14 C85 3.0100 . 4_655 no
H15 H45A 2.5800 . 4_655 no
H24 O57 2.8700 . 2_555 no
H24 H44 2.5700 . . no
H24 O77 2.7300 . 2_555 no
H24 Mn2 3.4300 . 2_555 no
H25A H73 2.3500 . 4_555 no
H25A O27 2.5300 . . no
H25A C73 3.0700 . 4_555 no
H25A H99E 2.5600 . 2_555 no
H25B C82 3.0700 . 2_555 no
H25B O77 2.6000 . 2_555 no
H25B O88 2.8500 . 2_555 no
H25B Mn2 3.3600 . 2_555 no
H25B C71 2.9700 . 2_555 no
H33 O41 2.5500 . . no
H33 H65A 2.4100 . 4_545 no
H33 H91B 2.5800 . 1_545 no
H35 O21 2.7500 . 4_545 no
H36 C66 3.0100 . . no
H44 H24 2.5700 . . no
H44 O77 2.6400 . 2_555 no
H44 O57 2.4600 . 2_555 no
H44 Mn2 3.4800 . 2_555 no
H45A C53 2.8600 . 4_645 no
H45A O47 2.5500 . . no
H45A H53 2.5100 . 4_645 no
H45A C54 3.0500 . 4_645 no
H45A H15 2.5800 . 4_645 no
H45B C56 2.8600 . 2_555 no
H45B C51 2.9200 . 2_555 no
H45B H95A 2.4600 . 4_645 no
H45B O57 2.7600 . 2_555 no
H45B C95A 2.9800 . 4_645 no
H53 H45A 2.5100 . 4_655 no
H53 O47 2.8600 . 4_655 no
H53 O61 2.6000 . . no
H54 O68 2.9200 . 3_555 no
H55 C66 2.9000 . 3_555 no
H55 C65 2.9100 . 3_555 no
H55 C62 2.7900 . 3_555 no
H55 H65A 2.5900 . 3_555 no
H55 O61 2.6700 . 3_555 no
H64 O37 2.4300 . . no
H64 O17 2.6500 . . no
H64 Mn1 3.4200 . . no
H65A H55 2.5900 . 3_455 no
H65A H33 2.4100 . 4_555 no
H65A C33 2.9200 . 4_555 no
H65A O67 2.6300 . . no
H65B C16 3.0100 . . no
H65B C11 2.7900 . . no
H65B O17 2.4300 . . no
H73 O81 2.5900 . . no
H73 C99B 3.0900 . 3_445 no
H73 H25A 2.3500 . 4_545 no
H73 C25 3.1000 . 4_545 no
H74 O81 2.7300 . 3_445 no
H74 C25 3.0300 . 4_545 no
H75 H90B 2.5800 . 3_455 no
H75 O81 2.8500 . 3_445 no
H75 C85 3.1000 . 3_445 no
H75 C90 2.9600 . 3_455 no
H76 H90C 2.5400 . 3_455 no
H76 C46 3.0000 . 2_554 no
H84 C31 3.0300 . . no
H84 O37 2.4000 . . no
H85A O87 2.5800 . . no
H85A C14 2.8000 . 4_645 no
H85A H14 2.3000 . 4_645 no
H85B C31 2.6800 . . no
H85B C36 3.0400 . . no
H85B C32 2.9000 . . no
H90B H92A 2.4600 . . no
H90B H75 2.5800 . 3_555 no
H90C H92B 2.5000 . . no
H90C H76 2.5400 . 3_555 no
H90C O48 2.8800 . 4_655 no
H91A H93B 2.5500 . . no
H91B H33 2.5800 . 1_565 no
H91B H93A 2.4800 . . no
H92A O27 1.9300 . 4_555 no
H92A H94C 2.4300 . . no
H92A H90B 2.4600 . . no
H92A O28 2.5900 . 4_555 no
H92A C26 2.5300 . 4_555 no
H92B H94B 2.4600 . . no
H92B H90C 2.5000 . . no
H92B O47 1.8900 . 4_655 no
H92B C46 2.6900 . 4_655 no
H93A H91B 2.4800 . . no
H93A O28 2.6600 . 4_555 no
H93A C36 2.9200 . 4_555 no
H93B H91A 2.5500 . . no
H93B C14 2.8600 . . no
H94A C34 3.0200 . 4_555 no
H94A C35 3.0300 . 4_555 no
H94B C15 2.9600 . . no
H94B H92B 2.4600 . . no
H94B O61 2.8100 . . no
H94B O47 2.8100 . 4_655 no
H94C H92A 2.4300 . . no
H94C O28 2.7400 . 4_555 no
H94C C26 2.9900 . 4_555 no
H95A H45B 2.4600 . 4_655 no
H95A C55 2.9100 . . no
H95A C54 2.9100 . . no
H95B O67 2.8300 . 1_655 no
H95B H97B 2.3200 . . no
H95C H97A 2.2900 . . no
H95C O88 2.8100 . . no
H95C C86 3.1000 . . no
H95D C55 3.0200 . . no
H95E H97C 2.2100 . . no
H95E O67 2.8100 . 1_655 no
H95F O88 2.8200 . . no
H95F H97D 2.4200 . . no
H96A H98A 2.5500 . . no
H96A O88 2.9000 . . no
H96B C54 2.7500 . 3_555 no
H96B H98B 2.5900 . . no
H96B C53 2.9400 . 3_555 no
H96C H99E 2.3300 . . no
H96C C99B 2.8600 . . no
H96D H98D 2.5000 . . no
H96D C54 2.9800 . 3_555 no
H97A O88 2.8000 . . no
H97A O87 1.8800 . . no
H97A C86 2.6100 . . no
H97A H95C 2.2900 . . no
H97A H99B 2.3800 . . no
H97B H99C 2.4300 . . no
H97B H95B 2.3200 . . no
H97B O67 2.0000 . 1_655 no
H97B O68 2.7900 . 1_655 no
H97B C66 2.6800 . 1_655 no
H97C O67 1.8800 . 1_655 no
H97C O68 2.8600 . 1_655 no
H97C H95E 2.2100 . . no
H97C C66 2.6600 . 1_655 no
H97D O88 2.8700 . . no
H97D H99F 2.4200 . . no
H97D O87 1.7700 . . no
H97D H95F 2.4200 . . no
H97D C86 2.5800 . . no
H98A H96A 2.5500 . . no
H98B C76 3.0000 . 1_655 no
H98B O68 2.8300 . 1_655 no
H98B H96B 2.5900 . . no
H98D C76 3.1000 . 1_655 no
H98D O68 2.6200 . 1_655 no
H98D H96D 2.5000 . . no
H98D C71 3.0900 . 1_655 no
H99A C75 2.8600 . 1_655 no
H99A C73 2.9200 . 1_655 no
H99A C74 2.6400 . 1_655 no
H99B H13 2.3200 . 4_645 no
H99B H97A 2.3800 . . no
H99B O87 2.7200 . . no
H99C H97B 2.4300 . . no
H99D C74 3.0200 . 1_655 no
H99D C75 3.0500 . 1_655 no
H99D C73 3.0200 . 3_545 no
H99E O27 2.8100 . 2_554 no
H99E H25A 2.5600 . 2_554 no
H99E H96C 2.3300 . . no
H99E C96B 2.7800 . . no
H99F C74 2.9900 . 3_545 no
H99F O87 2.5800 . . no
H99F H97D 2.4200 . . no

loop_
_geom_hbond_atom_site_label_D
_geom_hbond_atom_site_label_H
_geom_hbond_atom_site_label_A
_geom_hbond_distance_DH
_geom_hbond_distance_HA
_geom_hbond_distance_DA
_geom_hbond_angle_DHA
_geom_hbond_site_symmetry_A
_geom_hbond_publ_flag
N92 H92A O27 0.9200 1.9300 2.854(3) 177.00 4_555 yes
N92 H92A O28 0.9200 2.5900 3.215(3) 125.00 4_555 yes
N92 H92B O47 0.9200 1.8900 2.796(3) 170.00 4_655 yes
N97A H97A O87 0.9200 1.8800 2.800(7) 173.00 . yes
N97A H97B O67 0.9200 2.0000 2.917(7) 176.00 1_655 yes
C25 H25A O27 0.9900 2.5300 2.941(4) 104.00 . yes
C25 H25B O77 0.9900 2.6000 3.195(4) 119.00 2_555 yes
C44 H44 O57 1.0000 2.4600 3.280(3) 139.00 2_555 yes
C45 H45A O47 0.9900 2.5500 2.943(3) 104.00 . yes
C64 H64 O37 1.0000 2.4300 3.420(3) 172.00 . yes
C65 H65B O17 0.9900 2.4300 3.193(3) 134.00 . yes
C84 H84 O37 1.0000 2.4000 3.228(3) 139.00 . yes
C85 H85A O87 0.9900 2.5800 2.958(4) 103.00 . yes

loop_
_geom_torsion_atom_site_label_1
_geom_torsion_atom_site_label_2
_geom_torsion_atom_site_label_3
_geom_torsion_atom_site_label_4
_geom_torsion
_geom_torsion_site_symmetry_1
_geom_torsion_site_symmetry_2
_geom_torsion_site_symmetry_3
_geom_torsion_site_symmetry_4
_geom_torsion_publ_flag
O28 Mn1 O17 C11 103.4(2) . . . . no
O37 Mn1 O17 C11 -168.6(2) . . . . no
O48 Mn1 O17 C11 -60.6(2) . . . . no
N23 Mn1 O17 C11 29.6(2) . . . . no
O17 Mn1 O28 C26 -103.8(2) . . . . no
O37 Mn1 O28 C26 165.2(2) . . . . no
O48 Mn1 O28 C26 24.9(3) . . . . no
N23 Mn1 O28 C26 -17.73(19) . . . . no
N43 Mn1 O28 C26 75.2(2) . . . . no
O17 Mn1 O37 C31 -170.95(19) . . . . no
O28 Mn1 O37 C31 -66.04(19) . . . . no
O48 Mn1 O37 C31 100.28(19) . . . . no
N43 Mn1 O37 C31 26.66(19) . . . . no
O17 Mn1 O48 C46 166.66(19) . . . . no
O28 Mn1 O48 C46 35.6(3) . . . . no
O37 Mn1 O48 C46 -102.23(19) . . . . no
N23 Mn1 O48 C46 76.29(19) . . . . no
N43 Mn1 O48 C46 -17.33(18) . . . . no
O17 Mn1 N23 C22 -1.4(3) . . . . no
O17 Mn1 N23 C24 136.55(17) . . . . no
O28 Mn1 N23 C22 -106.8(3) . . . . no
O28 Mn1 N23 C24 31.11(16) . . . . no
O48 Mn1 N23 C22 87.0(2) . . . . no
O48 Mn1 N23 C24 -135.10(17) . . . . no
N43 Mn1 N23 C22 161.4(2) . . . . no
N43 Mn1 N23 C24 -60.71(17) . . . . no
O28 Mn1 N43 C42 89.5(2) . . . . no
O28 Mn1 N43 C44 -133.07(16) . . . . no
O37 Mn1 N43 C42 1.9(2) . . . . no
O37 Mn1 N43 C44 139.27(16) . . . . no
O48 Mn1 N43 C42 -106.8(2) . . . . no
O48 Mn1 N43 C44 30.60(15) . . . . no
N23 Mn1 N43 C42 164.0(2) . . . . no
N23 Mn1 N43 C44 -58.59(17) . . . . no
N63 Mn2 O57 C51 30.2(2) . . . . no
O57 Mn2 O68 C66 -103.86(18) . . . . no
O77 Mn2 O68 C66 166.40(18) . . . . no
O88 Mn2 O68 C66 36.7(3) . . . . no
N63 Mn2 O68 C66 -19.72(18) . . . . no
N83 Mn2 O68 C66 76.04(18) . . . . no
O57 Mn2 O77 C71 -166.86(19) . . . . no
O68 Mn2 O77 C71 -55.99(18) . . . . no
O88 Mn2 O77 C71 104.69(18) . . . . no
N83 Mn2 O77 C71 32.39(19) . . . . no
O57 Mn2 O88 C86 164.86(19) . . . . no
O68 Mn2 O88 C86 21.3(3) . . . . no
O77 Mn2 O88 C86 -105.35(19) . . . . no
N63 Mn2 O88 C86 74.97(19) . . . . no
N83 Mn2 O88 C86 -20.22(18) . . . . no
O57 Mn2 N63 C62 0.3(2) . . . . no
O57 Mn2 N63 C64 139.31(17) . . . . no
O68 Mn2 N63 C62 -111.3(2) . . . . no
O68 Mn2 N63 C64 27.68(16) . . . . no
O88 Mn2 N63 C62 88.7(2) . . . . no
O88 Mn2 N63 C64 -132.24(16) . . . . no
N83 Mn2 N63 C62 161.7(2) . . . . no
N83 Mn2 N63 C64 -59.28(17) . . . . no
O68 Mn2 N83 C82 86.4(2) . . . . no
O68 Mn2 N83 C84 -133.25(17) . . . . no
O77 Mn2 N83 C82 -2.2(2) . . . . no
O77 Mn2 N83 C84 138.14(17) . . . . no
O88 Mn2 N83 C82 -109.4(2) . . . . no
O88 Mn2 N83 C84 30.91(16) . . . . no
N63 Mn2 N83 C82 161.5(2) . . . . no
N63 Mn2 N83 C84 -58.19(18) . . . . no
O77 Mn2 O57 C51 -166.96(19) . . . . no
O88 Mn2 O57 C51 -60.41(19) . . . . no
O68 Mn2 O57 C51 104.42(19) . . . . no
Mn1 O17 C11 C16 149.3(2) . . . . no
Mn1 O17 C11 C12 -34.8(4) . . . . no
C25 O21 C22 N23 -1.3(3) . . . . no
C25 O21 C22 C12 174.7(3) . . . . no
C22 O21 C25 C24 -8.8(3) . . . . no
Mn1 O28 C26 O27 -178.9(2) . . . . no
Mn1 O28 C26 C24 1.0(3) . . . . no
Mn1 O37 C31 C36 150.06(18) . . . . no
Mn1 O37 C31 C32 -34.7(3) . . . . no
C42 O41 C45 C44 -12.0(2) . . . . no
C45 O41 C42 C32 177.3(2) . . . . no
C45 O41 C42 N43 0.8(3) . . . . no
Mn1 O48 C46 C44 0.5(3) . . . . no
Mn1 O48 C46 O47 -178.4(2) . . . . no
Mn2 O57 C51 C56 147.7(2) . . . . no
Mn2 O57 C51 C52 -36.7(3) . . . . no
C65 O61 C62 C52 173.4(2) . . . . no
C65 O61 C62 N63 -4.0(3) . . . . no
C62 O61 C65 C64 -2.5(3) . . . . no
Mn2 O68 C66 O67 -172.0(2) . . . . no
Mn2 O68 C66 C64 7.4(3) . . . . no
Mn2 O77 C71 C76 146.4(2) . . . . no
Mn2 O77 C71 C72 -38.5(3) . . . . no
C85 O81 C82 N83 -0.8(3) . . . . no
C85 O81 C82 C72 176.1(2) . . . . no
C82 O81 C85 C84 -7.4(3) . . . . no
Mn2 O88 C86 O87 -172.9(2) . . . . no
Mn2 O88 C86 C84 6.0(3) . . . . no
Mn1 N23 C24 C25 -159.81(17) . . . . no
C22 N23 C24 C26 104.9(3) . . . . no
C24 N23 C22 O21 11.3(3) . . . . no
Mn1 N23 C24 C26 -39.3(2) . . . . no
C24 N23 C22 C12 -164.4(3) . . . . no
Mn1 N23 C22 C12 -24.0(4) . . . . no
C22 N23 C24 C25 -15.6(3) . . . . no
Mn1 N23 C22 O21 151.7(2) . . . . no
Mn1 N43 C42 O41 151.32(17) . . . . no
C44 N43 C42 C32 -164.9(2) . . . . no
C44 N43 C42 O41 11.3(3) . . . . no
Mn1 N43 C42 C32 -24.9(3) . . . . no
Mn1 N43 C44 C45 -161.85(15) . . . . no
C42 N43 C44 C46 104.9(2) . . . . no
C42 N43 C44 C45 -17.7(2) . . . . no
Mn1 N43 C44 C46 -39.3(2) . . . . no
C62 N63 C64 C66 113.0(2) . . . . no
C64 N63 C62 C52 -168.3(2) . . . . no
Mn2 N63 C64 C66 -32.2(2) . . . . no
Mn2 N63 C64 C65 -154.53(16) . . . . no
C62 N63 C64 C65 -9.4(3) . . . . no
C64 N63 C62 O61 8.9(3) . . . . no
Mn2 N63 C62 C52 -26.8(3) . . . . no
Mn2 N63 C62 O61 150.37(18) . . . . no
C82 N83 C84 C85 -12.8(3) . . . . no
C82 N83 C84 C86 108.9(2) . . . . no
Mn2 N83 C84 C85 -158.75(16) . . . . no
C84 N83 C82 C72 -167.5(2) . . . . no
Mn2 N83 C84 C86 -37.1(2) . . . . no
Mn2 N83 C82 O81 152.49(17) . . . . no
Mn2 N83 C82 C72 -24.2(4) . . . . no
C84 N83 C82 O81 9.2(3) . . . . no
C96A N97A C98A C99A -177.4(6) . . . . no
C98A N97A C96A C95A 179.8(6) . . . . no
C93 N92 C91 C90 -177.8(3) . . . . no
C91 N92 C93 C94 177.7(3) . . . . no
C16 C11 C12 C22 -179.8(3) . . . . no
C12 C11 C16 C15 -3.7(5) . . . . no
O17 C11 C12 C13 -171.1(3) . . . . no
C16 C11 C12 C13 4.8(5) . . . . no
O17 C11 C16 C15 172.4(3) . . . . no
O17 C11 C12 C22 4.3(5) . . . . no
C11 C12 C22 N23 26.2(5) . . . . no
C11 C12 C13 C14 -3.2(5) . . . . no
C11 C12 C22 O21 -149.3(3) . . . . no
C13 C12 C22 N23 -158.4(3) . . . . no
C13 C12 C22 O21 26.1(5) . . . . no
C22 C12 C13 C14 -178.6(3) . . . . no
C12 C13 C14 C15 0.4(5) . . . . no
C13 C14 C15 C16 0.8(5) . . . . no
C14 C15 C16 C11 0.9(5) . . . . no
N23 C24 C26 O28 22.7(3) . . . . no
N23 C24 C25 O21 14.3(3) . . . . no
C25 C24 C26 O27 -44.7(4) . . . . no
C26 C24 C25 O21 -100.7(3) . . . . no
C25 C24 C26 O28 135.4(3) . . . . no
N23 C24 C26 O27 -157.4(3) . . . . no
C36 C31 C32 C33 5.8(3) . . . . no
C36 C31 C32 C42 -177.1(2) . . . . no
C32 C31 C36 C35 -3.5(4) . . . . no
O37 C31 C32 C42 7.7(4) . . . . no
O37 C31 C32 C33 -169.5(2) . . . . no
O37 C31 C36 C35 172.0(2) . . . . no
C42 C32 C33 C34 178.5(2) . . . . no
C31 C32 C42 O41 -152.9(2) . . . . no
C31 C32 C33 C34 -4.4(4) . . . . no
C33 C32 C42 N43 -159.5(2) . . . . no
C31 C32 C42 N43 23.3(4) . . . . no
C33 C32 C42 O41 24.3(3) . . . . no
C32 C33 C34 C35 0.5(4) . . . . no
C33 C34 C35 C36 1.8(5) . . . . no
C34 C35 C36 C31 -0.3(4) . . . . no
C46 C44 C45 O41 -99.0(2) . . . . no
N43 C44 C45 O41 17.5(2) . . . . no
C45 C44 C46 O48 136.7(2) . . . . no
C45 C44 C46 O47 -44.3(3) . . . . no
N43 C44 C46 O48 23.1(3) . . . . no
N43 C44 C46 O47 -157.9(2) . . . . no
C52 C51 C56 C55 -1.9(4) . . . . no
O57 C51 C52 C53 -171.9(2) . . . . no
C56 C51 C52 C53 3.9(4) . . . . no
O57 C51 C52 C62 5.3(4) . . . . no
O57 C51 C56 C55 174.0(3) . . . . no
C56 C51 C52 C62 -179.0(2) . . . . no
C51 C52 C53 C54 -3.6(4) . . . . no
C62 C52 C53 C54 179.3(3) . . . . no
C51 C52 C62 N63 27.8(4) . . . . no
C53 C52 C62 N63 -155.1(3) . . . . no
C53 C52 C62 O61 27.8(3) . . . . no
C51 C52 C62 O61 -149.3(2) . . . . no
C52 C53 C54 C55 1.2(5) . . . . no
C53 C54 C55 C56 0.7(5) . . . . no
C54 C55 C56 C51 -0.4(5) . . . . no
C65 C64 C66 O67 -51.9(3) . . . . no
C65 C64 C66 O68 128.7(2) . . . . no
N63 C64 C66 O68 14.2(3) . . . . no
N63 C64 C66 O67 -166.3(2) . . . . no
C66 C64 C65 O61 -110.8(2) . . . . no
N63 C64 C65 O61 6.9(3) . . . . no
O77 C71 C72 C82 6.4(4) . . . . no
C76 C71 C72 C82 -178.4(3) . . . . no
C76 C71 C72 C73 2.6(4) . . . . no
C72 C71 C76 C75 -0.4(4) . . . . no
O77 C71 C76 C75 175.0(3) . . . . no
O77 C71 C72 C73 -172.6(3) . . . . no
C73 C72 C82 N83 -154.7(3) . . . . no
C73 C72 C82 O81 28.7(4) . . . . no
C71 C72 C82 N83 26.3(4) . . . . no
C82 C72 C73 C74 178.1(3) . . . . no
C71 C72 C82 O81 -150.3(2) . . . . no
C71 C72 C73 C74 -2.9(5) . . . . no
C72 C73 C74 C75 0.8(5) . . . . no
C73 C74 C75 C76 1.6(6) . . . . no
C74 C75 C76 C71 -1.8(5) . . . . no
N83 C84 C85 O81 11.9(3) . . . . no
N83 C84 C86 O88 17.5(3) . . . . no
C85 C84 C86 O87 -50.1(3) . . . . no
C86 C84 C85 O81 -104.2(3) . . . . no
C85 C84 C86 O88 131.0(3) . . . . no
N83 C84 C86 O87 -163.5(2) . . . . no
